data_1571152
loop_
_publ_author_name
'H&#xfc;&#xdf;ler, Christopher'
'Dietl, Martin C.'
'Kahle, Justin'
'Lopes, Eric F.'
'Kawamura, Miku'
'Kr&#xe4;mer, Petra'
'Rominger, Frank'
'Rudolph, Matthias'
'Hachiya, Iwao'
'Hashmi, A Stephen K'

_publ_section_title
;
 Synthesis and structural properties of <i>para</i>-diselenopyrazines.
;
_journal_issue 28
_journal_name_full 'Chemical communications (Cambridge, England)'
_journal_page_first 3786
_journal_page_last 3789
_journal_paper_doi 10.1039/d4cc00460d
_journal_volume 60
_journal_year 2024
_chemical_formula_sum 'C26 H42 Cl2 N2 Si2'
_chemical_formula_weight 509.69
_chemical_name_common '2a in manuscript'
_space_group_crystal_system monoclinic
_space_group_IT_number 12
_space_group_name_Hall '-I 2y'
_space_group_name_H-M_alt 'I 1 2/m 1'
_atom_sites_solution_hydrogens geom
_audit_creation_method SHELXL-2018/3
_audit_update_record
;
2023-12-11 deposited with the CCDC.	2024-03-06 downloaded from the CCDC.
;
_cell_angle_alpha 90
_cell_angle_beta 96.525(4)
_cell_angle_gamma 90
_cell_formula_units_Z 2
_cell_length_a 10.530(2)
_cell_length_b 10.929(2)
_cell_length_c 12.931(4)
_cell_measurement_reflns_used 785
_cell_measurement_temperature 200(2)
_cell_measurement_theta_max 18.04
_cell_measurement_theta_min 2.37
_cell_volume 1478.5(6)
_computing_cell_refinement 'Bruker SAINT'
_computing_data_collection 'Bruker APEX2'
_computing_data_reduction 'Bruker SAINT'
_computing_molecular_graphics 'Bruker SHELXTL'
_computing_publication_material 'Bruker SHELXTL'
_computing_structure_refinement 'SHELXL-2018/3 (Sheldrick, 2018)'
_computing_structure_solution 'SHELXT-2018/2 (Sheldrick 2015)'
_diffrn_ambient_temperature 200(2)
_diffrn_measured_fraction_theta_full 0.997
_diffrn_measured_fraction_theta_max 0.991
_diffrn_measurement_device_type 'Bruker APEX-II Quazar area detector'
_diffrn_measurement_method '\f and \w scans'
_diffrn_radiation_type MoK\a
_diffrn_radiation_wavelength 0.71073
_diffrn_reflns_av_R_equivalents 0.1057
_diffrn_reflns_av_unetI/netI 0.0924
_diffrn_reflns_Laue_measured_fraction_full 0.997
_diffrn_reflns_Laue_measured_fraction_max 0.991
_diffrn_reflns_limit_h_max 13
_diffrn_reflns_limit_h_min -13
_diffrn_reflns_limit_k_max 13
_diffrn_reflns_limit_k_min -13
_diffrn_reflns_limit_l_max 16
_diffrn_reflns_limit_l_min -16
_diffrn_reflns_number 7854
_diffrn_reflns_point_group_measured_fraction_full 0.997
_diffrn_reflns_point_group_measured_fraction_max 0.991
_diffrn_reflns_theta_full 25.242
_diffrn_reflns_theta_max 26.718
_diffrn_reflns_theta_min 2.367
_diffrn_source 'ImuS microsource'
_exptl_absorpt_coefficient_mu 0.317
_exptl_absorpt_correction_T_max 0.9593
_exptl_absorpt_correction_T_min 0.8632
_exptl_absorpt_correction_type multi-scan
_exptl_absorpt_process_details
;
Sheldrick, G. M. (2008). <i>SADABS</i>. University of G\"ottingen, Germany.
;
_exptl_crystal_colour colourless
_exptl_crystal_density_diffrn 1.145
_exptl_crystal_description plate
_exptl_crystal_F_000 548
_exptl_crystal_size_max 0.106
_exptl_crystal_size_mid 0.060
_exptl_crystal_size_min 0.016
_refine_diff_density_max 0.267
_refine_diff_density_min -0.306
_refine_diff_density_rms 0.064
_refine_ls_extinction_method none
_refine_ls_goodness_of_fit_ref 1.028
_refine_ls_hydrogen_treatment constr
_refine_ls_matrix_type full
_refine_ls_number_parameters 88
_refine_ls_number_reflns 1638
_refine_ls_number_restraints 0
_refine_ls_restrained_S_all 1.028
_refine_ls_R_factor_all 0.1221
_refine_ls_R_factor_gt 0.0662
_refine_ls_shift/su_max 0.000
_refine_ls_shift/su_mean 0.000
_refine_ls_structure_factor_coef Fsqd
_refine_ls_weighting_details 'w=1/[\s^2^(Fo^2^)+(0.0232P)^2^+2.5899P] where P=(Fo^2^+2Fc^2^)/3'
_refine_ls_weighting_scheme calc
_refine_ls_wR_factor_gt 0.1013
_refine_ls_wR_factor_ref 0.1195
_reflns_Friedel_coverage 0.000
_reflns_number_gt 1016
_reflns_number_total 1638
_reflns_threshold_expression 'I > 2\s(I)'
_cod_data_source_file d4cc00460d2.cif
_cod_data_source_block chr31
_cod_depositor_comments 'Adding full bibliography for 1571152--1571156.cif.'
_cod_original_sg_symbol_H-M 'I 2/m'
_cod_database_code 1571152
_shelx_shelxl_version_number 2018/3
_shelx_space_group_comment
; 
The symmetry employed for this shelxl refinement is uniquely defined 
by the following loop, which should always be used as a source of 
symmetry information in preference to the above space-group names. 
They are only intended as comments. 
;
_shelx_estimated_absorpt_t_min 0.967
_shelx_estimated_absorpt_t_max 0.995

loop_
_space_group_symop_operation_xyz
'x, y, z'
'-x, y, -z'
'x+1/2, y+1/2, z+1/2'
'-x+1/2, y+1/2, -z+1/2'
'-x, -y, -z'
'x, -y, z'
'-x+1/2, -y+1/2, -z+1/2'
'x+1/2, -y+1/2, z+1/2'

loop_
_atom_site_label
_atom_site_type_symbol
_atom_site_fract_x
_atom_site_fract_y
_atom_site_fract_z
_atom_site_U_iso_or_equiv
_atom_site_adp_type
_atom_site_occupancy
_atom_site_site_symmetry_order
_atom_site_calc_flag
_atom_site_refinement_flags_posn
_atom_site_refinement_flags_adp
_atom_site_refinement_flags_occupancy
_atom_site_disorder_assembly
_atom_site_disorder_group
Cl1 Cl 0.93505(12) 0.500000 0.26470(10) 0.0460(4) Uani 1 2 d S T P . .
C1 C 0.9711(4) 0.500000 0.3988(3) 0.0313(11) Uani 1 2 d S T P . .
N2 N 0.8735(3) 0.500000 0.4540(3) 0.0358(10) Uani 1 2 d S T P . .
C3 C 0.9005(4) 0.500000 0.5579(4) 0.0304(11) Uani 1 2 d S T P . .
C4 C 0.7982(4) 0.500000 0.6218(4) 0.0343(12) Uani 1 2 d S T P . .
C5 C 0.7166(4) 0.500000 0.6790(3) 0.0351(12) Uani 1 2 d S T P . .
Si1 Si 0.60025(12) 0.500000 0.77660(10) 0.0297(4) Uani 1 2 d S T P . .
C11 C 0.6972(4) 0.500000 0.9082(3) 0.0363(12) Uani 1 2 d S T P . .
H11 H 0.635935 0.500000 0.961876 0.044 Uiso 1 2 calc R U P . .
C12 C 0.7807(4) 0.6148(4) 0.9258(3) 0.0665(13) Uani 1 1 d . . . . .
H12A H 0.829145 0.611295 0.995050 0.100 Uiso 1 1 calc R U . . .
H12B H 0.726161 0.687722 0.920699 0.100 Uiso 1 1 calc R U . . .
H12C H 0.840146 0.618779 0.872794 0.100 Uiso 1 1 calc R U . . .
C14 C 0.5077(3) 0.3539(3) 0.7562(2) 0.0368(9) Uani 1 1 d . . . . .
H14 H 0.571918 0.286451 0.767175 0.044 Uiso 1 1 calc R U . . .
C15 C 0.4134(4) 0.3335(3) 0.8367(3) 0.0550(11) Uani 1 1 d . . . . .
H15A H 0.373864 0.252581 0.826024 0.082 Uiso 1 1 calc R U . . .
H15B H 0.346880 0.396602 0.828454 0.082 Uiso 1 1 calc R U . . .
H15C H 0.459096 0.338164 0.906913 0.082 Uiso 1 1 calc R U . . .
C16 C 0.4403(4) 0.3364(4) 0.6465(3) 0.0616(12) Uani 1 1 d . . . . .
H16A H 0.407936 0.252444 0.638662 0.092 Uiso 1 1 calc R U . . .
H16B H 0.500770 0.351540 0.595667 0.092 Uiso 1 1 calc R U . . .
H16C H 0.368741 0.393990 0.634625 0.092 Uiso 1 1 calc R U . . .

loop_
_atom_site_aniso_label
_atom_site_aniso_U_11
_atom_site_aniso_U_22
_atom_site_aniso_U_33
_atom_site_aniso_U_23
_atom_site_aniso_U_13
_atom_site_aniso_U_12
Cl1 0.0402(7) 0.0688(10) 0.0295(7) 0.000 0.0056(5) 0.000
C1 0.034(3) 0.030(3) 0.031(3) 0.000 0.006(2) 0.000
N2 0.027(2) 0.046(3) 0.035(2) 0.000 0.0071(18) 0.000
C3 0.029(2) 0.034(3) 0.030(3) 0.000 0.010(2) 0.000
C4 0.030(2) 0.039(3) 0.035(3) 0.000 0.007(2) 0.000
C5 0.031(3) 0.046(3) 0.028(3) 0.000 0.005(2) 0.000
Si1 0.0251(6) 0.0411(9) 0.0234(7) 0.000 0.0056(5) 0.000
C11 0.031(3) 0.049(3) 0.028(3) 0.000 0.002(2) 0.000
C12 0.066(3) 0.079(3) 0.051(3) -0.010(2) -0.012(2) -0.017(2)
C14 0.0378(19) 0.039(2) 0.035(2) -0.0064(17) 0.0088(16) -0.0019(17)
C15 0.058(2) 0.050(3) 0.061(3) -0.013(2) 0.027(2) -0.019(2)
C16 0.066(3) 0.067(3) 0.048(3) -0.010(2) -0.008(2) -0.013(2)

loop_
_atom_type_symbol
_atom_type_description
_atom_type_scat_dispersion_real
_atom_type_scat_dispersion_imag
_atom_type_scat_source
C C 0.0033 0.0016 'International Tables Vol C Tables 4.2.6.8 and 6.1.1.4'
H H 0.0000 0.0000 'International Tables Vol C Tables 4.2.6.8 and 6.1.1.4'
N N 0.0061 0.0033 'International Tables Vol C Tables 4.2.6.8 and 6.1.1.4'
Si Si 0.0817 0.0704 'International Tables Vol C Tables 4.2.6.8 and 6.1.1.4'
Cl Cl 0.1484 0.1585 'International Tables Vol C Tables 4.2.6.8 and 6.1.1.4'

loop_
_geom_angle_atom_site_label_1
_geom_angle_atom_site_label_2
_geom_angle_atom_site_label_3
_geom_angle
_geom_angle_site_symmetry_1
_geom_angle_site_symmetry_3
_geom_angle_publ_flag
N2 C1 C3 124.0(4) . 5_766 ?
N2 C1 Cl1 116.6(3) . . ?
C3 C1 Cl1 119.4(3) 5_766 . ?
C1 N2 C3 117.0(4) . . ?
N2 C3 C1 119.0(4) . 5_766 ?
N2 C3 C4 119.4(4) . . ?
C1 C3 C4 121.6(4) 5_766 . ?
C5 C4 C3 177.1(5) . . ?
C4 C5 Si1 175.4(4) . . ?
C5 Si1 C14 106.10(12) . 6_565 ?
C5 Si1 C14 106.10(12) . . ?
C14 Si1 C14 116.9(2) 6_565 . ?
C5 Si1 C11 106.4(2) . . ?
C14 Si1 C11 110.34(12) 6_565 . ?
C14 Si1 C11 110.34(12) . . ?
C12 C11 C12 109.7(4) . 6_565 ?
C12 C11 Si1 112.1(2) . . ?
C12 C11 Si1 112.1(2) 6_565 . ?
C12 C11 H11 107.5 . . ?
C12 C11 H11 107.5 6_565 . ?
Si1 C11 H11 107.5 . . ?
C11 C12 H12A 109.5 . . ?
C11 C12 H12B 109.5 . . ?
H12A C12 H12B 109.5 . . ?
C11 C12 H12C 109.5 . . ?
H12A C12 H12C 109.5 . . ?
H12B C12 H12C 109.5 . . ?
C16 C14 C15 110.1(3) . . ?
C16 C14 Si1 114.7(3) . . ?
C15 C14 Si1 113.3(2) . . ?
C16 C14 H14 106.0 . . ?
C15 C14 H14 106.0 . . ?
Si1 C14 H14 106.0 . . ?
C14 C15 H15A 109.5 . . ?
C14 C15 H15B 109.5 . . ?
H15A C15 H15B 109.5 . . ?
C14 C15 H15C 109.5 . . ?
H15A C15 H15C 109.5 . . ?
H15B C15 H15C 109.5 . . ?
C14 C16 H16A 109.5 . . ?
C14 C16 H16B 109.5 . . ?
H16A C16 H16B 109.5 . . ?
C14 C16 H16C 109.5 . . ?
H16A C16 H16C 109.5 . . ?
H16B C16 H16C 109.5 . . ?

loop_
_geom_bond_atom_site_label_1
_geom_bond_atom_site_label_2
_geom_bond_distance
_geom_bond_site_symmetry_2
_geom_bond_publ_flag
Cl1 C1 1.732(5) . ?
C1 N2 1.316(5) . ?
C1 C3 1.404(6) 5_766 ?
N2 C3 1.342(5) . ?
C3 C4 1.429(6) . ?
C4 C5 1.196(6) . ?
C5 Si1 1.856(5) . ?
Si1 C14 1.873(3) 6_565 ?
Si1 C14 1.873(3) . ?
Si1 C11 1.882(5) . ?
C11 C12 1.534(4) . ?
C11 C12 1.534(4) 6_565 ?
C11 H11 1.0000 . ?
C12 H12A 0.9800 . ?
C12 H12B 0.9800 . ?
C12 H12C 0.9800 . ?
C14 C16 1.524(4) . ?
C14 C15 1.534(4) . ?
C14 H14 1.0000 . ?
C15 H15A 0.9800 . ?
C15 H15B 0.9800 . ?
C15 H15C 0.9800 . ?
C16 H16A 0.9800 . ?
C16 H16B 0.9800 . ?
C16 H16C 0.9800 . ?

loop_
_geom_torsion_atom_site_label_1
_geom_torsion_atom_site_label_2
_geom_torsion_atom_site_label_3
_geom_torsion_atom_site_label_4
_geom_torsion
_geom_torsion_site_symmetry_1
_geom_torsion_site_symmetry_2
_geom_torsion_site_symmetry_3
_geom_torsion_site_symmetry_4
_geom_torsion_publ_flag
C3 C1 N2 C3 0.000(1) 5_766 . . . ?
Cl1 C1 N2 C3 180.000(1) . . . . ?
C1 N2 C3 C1 0.000(1) . . . 5_766 ?
C1 N2 C3 C4 180.000(1) . . . . ?
C5 Si1 C11 C12 62.0(3) . . . . ?
C14 Si1 C11 C12 -52.7(3) 6_565 . . . ?
C14 Si1 C11 C12 176.7(3) . . . . ?
C5 Si1 C11 C12 -62.0(3) . . . 6_565 ?
C14 Si1 C11 C12 -176.7(3) 6_565 . . 6_565 ?
C14 Si1 C11 C12 52.7(3) . . . 6_565 ?
C5 Si1 C14 C16 -57.0(3) . . . . ?
C14 Si1 C14 C16 61.0(3) 6_565 . . . ?
C11 Si1 C14 C16 -171.9(3) . . . . ?
C5 Si1 C14 C15 175.4(3) . . . . ?
C14 Si1 C14 C15 -66.6(3) 6_565 . . . ?
C11 Si1 C14 C15 60.5(3) . . . . ?
